data_2021792
loop_
_publ_author_name
'Gonzalez Guillen, Anabel'
'Oszajca, Marcin'
'Luberda-Durna\'s, Katarzyna'
'Lasocha, Wieslaw'

_publ_section_title
;
 Synthesis, crystal structure solution and characterization of two
 organic--inorganic hybrid layered materials based on metal sulfates and
 1,4-phenylenediamine
;
_journal_coeditor_code LG3241
_journal_issue 11
_journal_name_full 'Acta Crystallographica Section C'
_journal_page_first
;
;
_journal_paper_doi 10.1107/S205322961901180X
_journal_volume 75
_journal_year 2019
_chemical_formula_iupac '[Mn (S O4) (C6 H8 N2)]'
_chemical_formula_moiety 'C6 H8 Mn N2 O4 S'
_chemical_formula_structural 'Mn S O4 (C6 H8 N2)'
_chemical_formula_sum 'C6 H8 Mn N2 O4 S'
_chemical_formula_weight 259.1
_chemical_name_systematic
Poly[(\m-1,4-diaminobenzene-\k^2^<i>N</i>:<i>N</i>')[\m~3~-sulfato(VI)-\k^4^<i>O</i>:<i>O</i>':<i>O</i>'',<i>O</i>''']manganese]
_space_group_IT_number 63
_space_group_name_Hall '-C 2c 2'
_space_group_name_H-M_alt 'C m c m'
_symmetry_cell_setting orthorhombic
_symmetry_space_group_name_Hall '-C 2c 2'
_symmetry_space_group_name_H-M 'C m c m'
_cell_angle_alpha 90
_cell_angle_beta 90
_cell_angle_gamma 90
_cell_formula_units_Z 4
_cell_length_a 6.6108(3)
_cell_length_b 7.3958(4)
_cell_length_c 16.9678(11)
_cell_measurement_temperature 293
_cell_volume 829.59(8)
_computing_cell_refinement
;
X'Pert Data Collector (PANalytical, 2011)
;
_computing_data_collection
;
X'Pert Data Collector (PANalytical, 2011)
;
_computing_data_reduction
;
X'Pert Data Collector (PANalytical, 2011)
;
_computing_molecular_graphics
;
DIAMOND (Brandenburg & Putz, 2005)
;
_computing_publication_material
;
PLATON (Spek, 2009) and
Mercury (Macrae <i>et al.</i>,  2008)
;
_computing_structure_refinement
;
JANA2006 (Pet\<r\'i\<cek <i>et al.</i>,  2014)
;
_computing_structure_solution
;
<i>FOX</i> (Favre-Nicolin & Cern\'y, 2002) and
<i>EXPO2014</i> (Altomare <i>et al.</i>,  2009)
;
_diffrn_ambient_temperature 293
_diffrn_detector PSD
_diffrn_measurement_device_type 'Panalytical X'Pert Pro MPD'
_diffrn_radiation_probe x-ray
_diffrn_radiation_type 'Cu K\a'
_diffrn_radiation_wavelength 1.5418
_diffrn_source 'sealed X-ray tube'
_exptl_absorpt_coefficient_mu 15.274
_exptl_crystal_density_diffrn 2.0748
_exptl_crystal_F_000 524
_pd_block_diffractogram_id MnSO4-PPD
_pd_char_colour black
_pd_char_particle_morphology 'plate-like prisms'
_pd_meas_2theta_range_inc 0.02
_pd_meas_2theta_range_max 89.980
_pd_meas_2theta_range_min 7.020
_pd_meas_number_of_points 4149
_pd_meas_scan_method cont
_pd_proc_2theta_range_inc 0.02
_pd_proc_2theta_range_max 89.98
_pd_proc_2theta_range_min 7.02
_pd_proc_ls_background_function '16 Legendre polynoms'
_pd_proc_ls_pref_orient_corr none
_pd_proc_ls_profile_function Pseudo-Voigt
_pd_proc_ls_prof_R_factor 0.0111
_pd_proc_ls_prof_wR_expected 0.0080
_pd_proc_ls_prof_wR_factor 0.0159
_pd_spec_mounting 'borosilicate glass capillary'
_pd_spec_mount_mode transmission
_pd_spec_shape cylinder
_pd_spec_size_axial 15
_pd_spec_size_equat 0.7
_pd_spec_size_thick 0.7
_refine_ls_goodness_of_fit_all 1.98
_refine_ls_hydrogen_treatment constr
_refine_ls_number_constraints 0
_refine_ls_number_parameters 43
_refine_ls_number_restraints 16
_refine_ls_R_factor_all 0.0409
_refine_ls_R_factor_gt 0.0380
_refine_ls_shift/su_max 0.0268
_refine_ls_shift/su_mean 0.0064
_refine_ls_weighting_scheme sigma
_refine_ls_wR_factor_all 0.0382
_refine_ls_wR_factor_gt 0.0379
_cod_data_source_file lg3241sup1.cif
_cod_data_source_block MnSO4-PPD
_cod_original_cell_volume 829.58(8)
_cod_original_formula_sum 'C6 H8 Mn1 N2 O4 S1'
_cod_database_code 2021792

loop_
_space_group_symop_id
_space_group_symop_operation_xyz
1 x,y,z
2 -x,-y,z+1/2
3 -x,y,-z+1/2
4 x,-y,-z
5 -x,-y,-z
6 x,y,-z+1/2
7 x,-y,z+1/2
8 -x,y,z
9 x+1/2,y+1/2,z
10 -x+1/2,-y+1/2,z+1/2
11 -x+1/2,y+1/2,-z+1/2
12 x+1/2,-y+1/2,-z
13 -x+1/2,-y+1/2,-z
14 x+1/2,y+1/2,-z+1/2
15 x+1/2,-y+1/2,z+1/2
16 -x+1/2,y+1/2,z

loop_
_atom_site_type_symbol
_atom_site_label
_atom_site_fract_x
_atom_site_fract_y
_atom_site_fract_z
_atom_site_U_iso_or_equiv
_atom_site_adp_type
_atom_site_calc_flag
_atom_site_occupancy
_atom_site_site_symmetry_multiplicity
Mn Mn 0.5 0.9945(12) 0.25 0.047(3) Uiso d 1 4
S S1 1 0.8787(11) 0.25 0.053(6) Uiso d 1 4
O O1 1 0.7660(12) 0.1806(3) 0.058(8) Uiso d 1 8
N N1 0.5 0.812(2) 0.3541(5) 0.034(8) Uiso d 1 8
O O2 0.8220(6) 0.9914(12) 0.25 0.044(6) Uiso d 1 8
C C1 0.5 0.9051(19) 0.4294(5) 0.065(13) Uiso d 1 8
C C2 0.6818(5) 0.9514(14) 0.4649(4) 0.039(7) Uiso d 1 16
H H1 0.396067 0.739795 0.351681 0.0409 Uiso d 1 16
H H2 0.807572 0.916331 0.441133 0.0469 Uiso d 1 16

loop_
_atom_type_symbol
_atom_type_scat_dispersion_real
_atom_type_scat_dispersion_imag
_atom_type_scat_source
C 0.0181 0.0091 'International Tables Vol C tables 4.2.6.8 and 6.1.1.1'
H 0.0000 0.0000 'International Tables Vol C tables 4.2.6.8 and 6.1.1.1'
Mn -0.5299 2.8052 'International Tables Vol C tables 4.2.6.8 and 6.1.1.1'
N 0.0311 0.0180 'International Tables Vol C tables 4.2.6.8 and 6.1.1.1'
O 0.0492 0.0322 'International Tables Vol C tables 4.2.6.8 and 6.1.1.1'
S 0.3331 0.5567 'International Tables Vol C tables 4.2.6.8 and 6.1.1.1'

loop_
_geom_angle_atom_site_label_1
_geom_angle_atom_site_label_2
_geom_angle_atom_site_label_3
_geom_angle_site_symmetry_1
_geom_angle_site_symmetry_3
_geom_angle
_geom_angle_publ_flag
S1 Mn O1 9_455 9_455 30.38(18) ?
S1 Mn O1 9_455 11_655 30.38(18) ?
S1 Mn N1 9_455 . 127.4(4) ?
S1 Mn N1 9_455 3_655 127.4(4) ?
S1 Mn O2 9_455 . 90.6(3) y
S1 Mn O2 9_455 3_655 90.6(3) ?
O1 Mn O1 9_455 11_655 60.8(3) y
O1 Mn N1 9_455 . 157.8(5) y
O1 Mn N1 9_455 3_655 97.0(4) ?
O1 Mn O2 9_455 . 90.5(3) y
O1 Mn O2 9_455 3_655 90.5(3) ?
O1 Mn N1 11_655 . 97.0(4) y
O1 Mn N1 11_655 3_655 157.8(5) ?
O1 Mn O2 11_655 . 90.5(3) ?
O1 Mn O2 11_655 3_655 90.5(3) ?
N1 Mn N1 . 3_655 105.2(6) y
N1 Mn O2 . . 89.6(2) y
N1 Mn O2 . 3_655 89.6(2) ?
N1 Mn O2 3_655 . 89.6(2) ?
N1 Mn O2 3_655 3_655 89.6(2) ?
O2 Mn O2 . 3_655 178.8(6) ?
Mn S1 O1 9_545 . 54.7(4) ?
Mn S1 O1 9_545 3_755 54.7(4) ?
Mn S1 O2 9_545 . 125.3(4) ?
Mn S1 O2 9_545 3_755 125.3(4) ?
O1 S1 O1 . 3_755 109.4(7) ?
O1 S1 O2 . . 109.5(2) ?
O1 S1 O2 . 3_755 109.5(2) ?
O1 S1 O2 3_755 . 109.5(2) ?
O1 S1 O2 3_755 3_755 109.5(2) ?
O2 S1 O2 . 3_755 109.4(7) ?
Mn O1 S1 9_545 . 94.9(4) ?
Mn N1 C1 . . 114.2(10) ?
Mn N1 H1 . . 109.47 ?
Mn N1 H1 . 8_655 109.47 ?
C1 N1 H1 . . 109.47 ?
C1 N1 H1 . 8_655 109.47 ?
H1 N1 H1 . 8_655 104.32 ?
Mn O2 S1 . . 145.3(6) ?
N1 C1 C2 . . 120.0(4) ?
N1 C1 C2 . 8_655 120.0(4) ?
C2 C1 C2 . 8_655 120.0(8) ?
C1 C2 C2 . 4_576 120.0(5) ?
C1 C2 H2 . . 120 ?
C2 C2 H2 4_576 . 120 ?

loop_
_geom_bond_atom_site_label_1
_geom_bond_atom_site_label_2
_geom_bond_site_symmetry_2
_geom_bond_distance
_geom_bond_publ_flag
Mn S1 9_455 2.842(12) y
Mn O1 9_455 2.328(11) y
Mn O1 11_655 2.328(11) ?
Mn N1 . 2.225(13) y
Mn N1 3_655 2.225(13) ?
Mn O2 . 2.129(4) y
Mn O2 3_655 2.129(4) ?
S1 O1 . 1.443(8) ?
S1 O1 3_755 1.443(8) ?
S1 O2 . 1.442(8) ?
S1 O2 3_755 1.442(8) ?
N1 C1 . 1.451(15) ?
N1 H1 . 0.87 ?
N1 H1 8_655 0.87 ?
C1 C2 . 1.388(7) ?
C1 C2 8_655 1.388(7) ?
C2 C2 4_576 1.390(10) ?
C2 H2 . 0.96 ?

loop_
_restr_distance_atom_site_label_1
_restr_distance_site_symmetry_1
_restr_distance_atom_site_label_2
_restr_distance_site_symmetry_2
_restr_distance_target
_restr_distance_target_weight_param
O1 . S1 . 1.44 0.002
O1 3_755 S1 . 1.44 0.002
S1 . O2 . 1.44 0.002
S1 . O2 3_755 1.44 0.002
N1 . C1 . 1.45 0.001
C1 . C2 . 1.39 0.001
C2 . C2 4_576 1.39 0.001
C2 . C2 4_576 1.39 0.001

loop_
_restr_angle_atom_site_label_1
_restr_angle_atom_site_label_2
_restr_angle_atom_site_label_3
_restr_angle_site_symmetry_3
_restr_angle_target
_restr_angle_target_weight_param
O1 S1 O1 3_755 109.47 0.05
O1 S1 O2 . 109.47 0.05
O1 S1 O2 3_755 109.47 0.05
O2 S1 O2 3_755 109.47 0.05
N1 C1 C2 . 120 0.01
N1 C1 C2 8_655 120 0.01
C2 C1 C2 8_655 120 0.01
C1 C2 C2 4_576 120 0.01

_cod_database_fobs_code 2021792
